data_1542676
loop_
_publ_author_name
'More, Atul A.'
'Ramana, Chepuri V.'

_publ_section_title
;
 o-Quinone Methides via Oxone-Mediated Benzofuran Oxidative
 Dearomatization and Their Intramolecular Cycloaddition with Carbonyl
 Groups: An Expeditious Construction of the Central Tetracyclic Core of
 Integrastatins, Epicoccolide A, and Epicocconigrone A.
;
_journal_issue 3
_journal_name_full 'Organic letters'
_journal_page_first 612
_journal_page_last 615
_journal_paper_doi 10.1021/acs.orglett.5b03707
_journal_volume 18
_journal_year 2016
_chemical_formula_moiety 'C24 H18 O3'
_chemical_formula_sum 'C24 H18 O3'
_chemical_formula_weight 354.38
_chemical_name_systematic
; 
 ? 
;
_space_group_IT_number 14
_symmetry_cell_setting monoclinic
_symmetry_space_group_name_Hall '-P 2yn'
_symmetry_space_group_name_H-M 'P 1 21/n 1'
_atom_sites_solution_hydrogens geom
_atom_sites_solution_primary direct
_atom_sites_solution_secondary difmap
_audit_creation_method SHELXL-97
_cell_angle_alpha 90.00
_cell_angle_beta 97.484(7)
_cell_angle_gamma 90.00
_cell_formula_units_Z 4
_cell_length_a 9.9595(13)
_cell_length_b 12.5319(19)
_cell_length_c 14.6208(19)
_cell_measurement_reflns_used 2703
_cell_measurement_temperature 296(2)
_cell_measurement_theta_max 21.96
_cell_measurement_theta_min 2.63
_cell_volume 1809.3(4)
_computing_cell_refinement 'Bruker SAINT'
_computing_data_collection 'Bruker APEX2'
_computing_data_reduction 'Bruker SAINT'
_computing_molecular_graphics 'Bruker SHELXTL'
_computing_publication_material 'Bruker SHELXTL'
_computing_structure_refinement 'SHELXL-97 (Sheldrick, 2008)'
_computing_structure_solution 'SHELXS-97 (Sheldrick, 2008)'
_diffrn_ambient_temperature 296(2)
_diffrn_measured_fraction_theta_full 0.958
_diffrn_measured_fraction_theta_max 0.958
_diffrn_measurement_device_type 'Bruker APEX-II CCD'
_diffrn_measurement_method '\f and \w scans'
_diffrn_radiation_monochromator graphite
_diffrn_radiation_source 'fine-focus sealed tube'
_diffrn_radiation_type MoK\a
_diffrn_radiation_wavelength 0.71073
_diffrn_reflns_av_R_equivalents 0.0327
_diffrn_reflns_av_sigmaI/netI 0.0421
_diffrn_reflns_limit_h_max 9
_diffrn_reflns_limit_h_min -11
_diffrn_reflns_limit_k_max 14
_diffrn_reflns_limit_k_min -8
_diffrn_reflns_limit_l_max 17
_diffrn_reflns_limit_l_min -15
_diffrn_reflns_number 10256
_diffrn_reflns_theta_full 24.99
_diffrn_reflns_theta_max 24.99
_diffrn_reflns_theta_min 2.15
_exptl_absorpt_coefficient_mu 0.085
_exptl_absorpt_correction_T_max 0.9832
_exptl_absorpt_correction_T_min 0.9708
_exptl_absorpt_correction_type multi-scan
_exptl_absorpt_process_details SADABS,(BRUKER,2006)
_exptl_crystal_colour COLOURLESS
_exptl_crystal_density_diffrn 1.301
_exptl_crystal_density_method 'not measured'
_exptl_crystal_description BLOCK
_exptl_crystal_F_000 744
_exptl_crystal_size_max 0.35
_exptl_crystal_size_mid 0.30
_exptl_crystal_size_min 0.20
_refine_diff_density_max 0.187
_refine_diff_density_min -0.158
_refine_diff_density_rms 0.036
_refine_ls_extinction_method none
_refine_ls_goodness_of_fit_ref 1.047
_refine_ls_hydrogen_treatment constr
_refine_ls_matrix_type full
_refine_ls_number_parameters 245
_refine_ls_number_reflns 3043
_refine_ls_number_restraints 0
_refine_ls_restrained_S_all 1.047
_refine_ls_R_factor_all 0.0868
_refine_ls_R_factor_gt 0.0540
_refine_ls_shift/su_max 0.000
_refine_ls_shift/su_mean 0.000
_refine_ls_structure_factor_coef Fsqd
_refine_ls_weighting_details 'calc w=1/[\s^2^(Fo^2^)+(0.0367P)^2^+0.7782P] where P=(Fo^2^+2Fc^2^)/3'
_refine_ls_weighting_scheme calc
_refine_ls_wR_factor_gt 0.1043
_refine_ls_wR_factor_ref 0.1189
_reflns_number_gt 2108
_reflns_number_total 3043
_reflns_threshold_expression >2sigma(I)
_cod_data_source_file ol5b03707_si_006.cif
_cod_data_source_block am_ii_r
_cod_depositor_comments
;
The following automatic conversions were performed:

'_symmetry_cell_setting' value 'Monoclinic' changed to 'monoclinic'
according to
/usr/data/users/saulius/crontab/automatic-downloads/current/ACS/lib/dictionaries/cif_core.dic
dictionary named 'cif_core.dic' version 2.4.2 from 2011-04-26.

'_exptl_absorpt_correction_type' value 'MULTI-SCAN' changed to
'multi-scan' according to
/usr/data/users/saulius/crontab/automatic-downloads/current/ACS/lib/dictionaries/cif_core.dic
dictionary named 'cif_core.dic' version 2.4.2 from 2011-04-26.

'_refine_ls_hydrogen_treatment' value 'CONSTR' changed to 'constr'
according to
/usr/data/users/saulius/crontab/automatic-downloads/current/ACS/lib/dictionaries/cif_core.dic
dictionary named 'cif_core.dic' version 2.4.2 from 2011-04-26.

Automatic conversion script
Id: cif_fix_values 4268 2015-11-12 08:31:59Z antanas 
;
_cod_original_sg_symbol_H-M 'P2(1)/n  '
_cod_database_code 1542676

loop_
_symmetry_equiv_pos_as_xyz
'x, y, z'
'-x+1/2, y+1/2, -z+1/2'
'-x, -y, -z'
'x-1/2, -y-1/2, z-1/2'

loop_
_atom_site_label
_atom_site_type_symbol
_atom_site_fract_x
_atom_site_fract_y
_atom_site_fract_z
_atom_site_U_iso_or_equiv
_atom_site_adp_type
_atom_site_occupancy
_atom_site_symmetry_multiplicity
_atom_site_calc_flag
_atom_site_refinement_flags
O1 O 0.47544(19) 0.10581(17) 0.14397(14) 0.0821(7) Uani 1 1 d .
O2 O 0.90314(15) 0.27231(13) 0.23489(11) 0.0486(4) Uani 1 1 d .
O3 O 0.9892(2) 0.10410(17) 0.09912(14) 0.0834(7) Uani 1 1 d .
C1 C 0.5859(3) 0.13068(19) 0.18302(18) 0.0501(7) Uani 1 1 d .
C2 C 0.6034(3) 0.17550(18) 0.27809(17) 0.0461(6) Uani 1 1 d .
C3 C 0.4897(3) 0.1948(2) 0.3233(2) 0.0642(8) Uani 1 1 d .
H3 H 0.4037 0.1760 0.2954 0.077 Uiso 1 1 calc R
C4 C 0.5068(4) 0.2423(2) 0.4099(2) 0.0728(10) Uani 1 1 d .
H4 H 0.4317 0.2556 0.4399 0.087 Uiso 1 1 calc R
C5 C 0.6337(4) 0.2698(2) 0.4513(2) 0.0733(9) Uani 1 1 d .
H5 H 0.6442 0.3029 0.5087 0.088 Uiso 1 1 calc R
C6 C 0.7449(3) 0.2485(2) 0.40844(18) 0.0603(8) Uani 1 1 d .
H6 H 0.8307 0.2659 0.4377 0.072 Uiso 1 1 calc R
C7 C 0.7315(3) 0.20155(18) 0.32219(17) 0.0442(6) Uani 1 1 d .
C8 C 0.8566(2) 0.17763(19) 0.27721(16) 0.0467(6) Uani 1 1 d .
H8 H 0.9282 0.1543 0.3254 0.056 Uiso 1 1 calc R
C9 C 0.8306(2) 0.08826(18) 0.20714(15) 0.0417(6) Uani 1 1 d .
H9 H 0.8025 0.0248 0.2388 0.050 Uiso 1 1 calc R
C10 C 0.7129(2) 0.12234(18) 0.13419(16) 0.0406(6) Uani 1 1 d .
C11 C 0.6899(3) 0.0418(2) 0.05548(19) 0.0700(8) Uani 1 1 d .
H11A H 0.6081 0.0594 0.0161 0.105 Uiso 1 1 calc R
H11B H 0.6821 -0.0285 0.0803 0.105 Uiso 1 1 calc R
H11C H 0.7650 0.0439 0.0205 0.105 Uiso 1 1 calc R
C12 C 0.7373(2) 0.23563(18) 0.10174(15) 0.0379(6) Uani 1 1 d .
C13 C 0.8281(2) 0.30311(18) 0.15330(16) 0.0386(6) Uani 1 1 d .
C14 C 0.8527(3) 0.40532(19) 0.1238(2) 0.0548(7) Uani 1 1 d .
H14 H 0.9156 0.4485 0.1589 0.066 Uiso 1 1 calc R
C15 C 0.7845(3) 0.4427(2) 0.0433(2) 0.0711(9) Uani 1 1 d .
H15 H 0.8011 0.5114 0.0235 0.085 Uiso 1 1 calc R
C16 C 0.6916(3) 0.3795(3) -0.0084(2) 0.0747(9) Uani 1 1 d .
H16 H 0.6440 0.4054 -0.0628 0.090 Uiso 1 1 calc R
C17 C 0.6691(3) 0.2772(2) 0.02064(18) 0.0579(7) Uani 1 1 d .
H17 H 0.6062 0.2346 -0.0152 0.069 Uiso 1 1 calc R
C18 C 0.9639(2) 0.0630(2) 0.17007(18) 0.0492(7) Uani 1 1 d .
C19 C 1.0648(2) -0.00784(17) 0.22383(16) 0.0401(6) Uani 1 1 d .
C20 C 1.0390(2) -0.06506(18) 0.30131(16) 0.0459(6) Uani 1 1 d .
H20 H 0.9554 -0.0590 0.3227 0.055 Uiso 1 1 calc R
C21 C 1.1375(3) -0.1309(2) 0.34644(18) 0.0557(7) Uani 1 1 d .
H21 H 1.1202 -0.1689 0.3982 0.067 Uiso 1 1 calc R
C22 C 1.2609(3) -0.1401(2) 0.3149(2) 0.0670(8) Uani 1 1 d .
H22 H 1.3267 -0.1847 0.3453 0.080 Uiso 1 1 calc R
C23 C 1.2876(3) -0.0841(2) 0.2389(2) 0.0680(8) Uani 1 1 d .
H23 H 1.3713 -0.0908 0.2178 0.082 Uiso 1 1 calc R
C24 C 1.1910(2) -0.0181(2) 0.19404(18) 0.0536(7) Uani 1 1 d .
H24 H 1.2102 0.0203 0.1429 0.064 Uiso 1 1 calc R

loop_
_atom_site_aniso_label
_atom_site_aniso_U_11
_atom_site_aniso_U_22
_atom_site_aniso_U_33
_atom_site_aniso_U_23
_atom_site_aniso_U_13
_atom_site_aniso_U_12
O1 0.0475(12) 0.0974(17) 0.1034(17) -0.0170(13) 0.0171(11) -0.0231(11)
O2 0.0471(10) 0.0494(10) 0.0484(11) 0.0016(8) 0.0027(8) -0.0108(8)
O3 0.0802(14) 0.1012(16) 0.0787(15) 0.0526(13) 0.0483(12) 0.0399(12)
C1 0.0438(15) 0.0409(15) 0.0672(19) 0.0059(13) 0.0125(13) -0.0079(12)
C2 0.0542(16) 0.0366(14) 0.0525(16) 0.0089(12) 0.0255(13) 0.0077(12)
C3 0.0630(18) 0.0521(17) 0.085(2) 0.0207(16) 0.0372(17) 0.0115(14)
C4 0.097(3) 0.0562(19) 0.078(2) 0.0173(17) 0.060(2) 0.0282(18)
C5 0.106(3) 0.064(2) 0.057(2) 0.0072(16) 0.037(2) 0.0200(19)
C6 0.082(2) 0.0590(18) 0.0434(17) 0.0051(14) 0.0211(15) 0.0158(15)
C7 0.0549(16) 0.0378(14) 0.0432(15) 0.0080(12) 0.0185(12) 0.0110(12)
C8 0.0495(15) 0.0500(15) 0.0408(15) 0.0079(12) 0.0059(12) 0.0056(12)
C9 0.0481(14) 0.0335(13) 0.0466(15) 0.0075(11) 0.0175(12) 0.0043(11)
C10 0.0435(14) 0.0359(13) 0.0433(14) -0.0017(11) 0.0086(11) -0.0038(11)
C11 0.084(2) 0.0550(18) 0.072(2) -0.0205(15) 0.0152(16) -0.0090(16)
C12 0.0342(12) 0.0400(14) 0.0406(14) 0.0024(11) 0.0094(11) 0.0014(11)
C13 0.0344(12) 0.0365(14) 0.0465(15) 0.0027(11) 0.0113(11) 0.0028(10)
C14 0.0544(16) 0.0349(14) 0.077(2) 0.0021(14) 0.0161(14) -0.0032(12)
C15 0.075(2) 0.0466(17) 0.094(2) 0.0272(18) 0.0207(19) 0.0101(16)
C16 0.076(2) 0.071(2) 0.074(2) 0.0327(18) -0.0010(17) 0.0122(18)
C17 0.0497(16) 0.0618(18) 0.0592(18) 0.0079(15) -0.0038(13) -0.0010(14)
C18 0.0559(16) 0.0448(15) 0.0514(17) 0.0105(13) 0.0241(13) 0.0089(12)
C19 0.0461(14) 0.0359(13) 0.0401(14) -0.0005(11) 0.0125(11) 0.0011(11)
C20 0.0480(15) 0.0416(14) 0.0492(16) 0.0014(13) 0.0107(12) 0.0015(12)
C21 0.0602(18) 0.0537(17) 0.0518(17) 0.0123(13) 0.0015(14) -0.0002(14)
C22 0.0530(18) 0.071(2) 0.074(2) 0.0151(17) -0.0045(15) 0.0113(15)
C23 0.0434(16) 0.086(2) 0.076(2) 0.0127(18) 0.0119(15) 0.0130(15)
C24 0.0454(15) 0.0608(18) 0.0572(17) 0.0089(14) 0.0160(13) 0.0063(13)

loop_
_atom_type_symbol
_atom_type_description
_atom_type_scat_dispersion_real
_atom_type_scat_dispersion_imag
_atom_type_scat_source
C C 0.0033 0.0016 'International Tables Vol C Tables 4.2.6.8 and 6.1.1.4'
H H 0.0000 0.0000 'International Tables Vol C Tables 4.2.6.8 and 6.1.1.4'
O O 0.0106 0.0060 'International Tables Vol C Tables 4.2.6.8 and 6.1.1.4'

loop_
_geom_angle_atom_site_label_1
_geom_angle_atom_site_label_2
_geom_angle_atom_site_label_3
_geom_angle
C13 O2 C8 115.67(17)
O1 C1 C2 121.7(2)
O1 C1 C10 121.0(2)
C2 C1 C10 117.2(2)
C7 C2 C3 119.2(2)
C7 C2 C1 120.7(2)
C3 C2 C1 120.1(3)
C4 C3 C2 119.5(3)
C4 C3 H3 120.3
C2 C3 H3 120.3
C5 C4 C3 120.4(3)
C5 C4 H4 119.8
C3 C4 H4 119.8
C6 C5 C4 120.2(3)
C6 C5 H5 119.9
C4 C5 H5 119.9
C5 C6 C7 120.9(3)
C5 C6 H6 119.6
C7 C6 H6 119.6
C6 C7 C2 119.8(2)
C6 C7 C8 119.6(2)
C2 C7 C8 120.6(2)
O2 C8 C7 110.64(19)
O2 C8 C9 110.70(18)
C7 C8 C9 111.3(2)
O2 C8 H8 108.0
C7 C8 H8 108.0
C9 C8 H8 108.0
C8 C9 C18 108.24(19)
C8 C9 C10 108.09(18)
C18 C9 C10 115.43(19)
C8 C9 H9 108.3
C18 C9 H9 108.3
C10 C9 H9 108.3
C11 C10 C12 113.3(2)
C11 C10 C1 110.1(2)
C12 C10 C1 104.80(18)
C11 C10 C9 111.4(2)
C12 C10 C9 109.61(18)
C1 C10 C9 107.23(19)
C10 C11 H11A 109.5
C10 C11 H11B 109.5
H11A C11 H11B 109.5
C10 C11 H11C 109.5
H11A C11 H11C 109.5
H11B C11 H11C 109.5
C13 C12 C17 116.6(2)
C13 C12 C10 121.1(2)
C17 C12 C10 122.3(2)
O2 C13 C14 115.5(2)
O2 C13 C12 122.8(2)
C14 C13 C12 121.6(2)
C15 C14 C13 119.9(3)
C15 C14 H14 120.0
C13 C14 H14 120.0
C14 C15 C16 120.1(3)
C14 C15 H15 119.9
C16 C15 H15 119.9
C15 C16 C17 119.6(3)
C15 C16 H16 120.2
C17 C16 H16 120.2
C16 C17 C12 122.0(3)
C16 C17 H17 119.0
C12 C17 H17 119.0
O3 C18 C19 120.3(2)
O3 C18 C9 120.1(2)
C19 C18 C9 119.6(2)
C24 C19 C20 118.5(2)
C24 C19 C18 117.8(2)
C20 C19 C18 123.7(2)
C21 C20 C19 120.1(2)
C21 C20 H20 119.9
C19 C20 H20 119.9
C22 C21 C20 120.0(2)
C22 C21 H21 120.0
C20 C21 H21 120.0
C23 C22 C21 120.5(3)
C23 C22 H22 119.8
C21 C22 H22 119.8
C22 C23 C24 120.0(3)
C22 C23 H23 120.0
C24 C23 H23 120.0
C23 C24 C19 120.9(2)
C23 C24 H24 119.5
C19 C24 H24 119.5

loop_
_geom_bond_atom_site_label_1
_geom_bond_atom_site_label_2
_geom_bond_distance
O1 C1 1.212(3)
O2 C13 1.378(3)
O2 C8 1.442(3)
O3 C18 1.214(3)
C1 C2 1.488(3)
C1 C10 1.535(3)
C2 C7 1.392(3)
C2 C3 1.404(3)
C3 C4 1.389(4)
C3 H3 0.9300
C4 C5 1.373(4)
C4 H4 0.9300
C5 C6 1.368(4)
C5 H5 0.9300
C6 C7 1.382(3)
C6 H6 0.9300
C7 C8 1.512(3)
C8 C9 1.517(3)
C8 H8 0.9800
C9 C18 1.530(3)
C9 C10 1.539(3)
C9 H9 0.9800
C10 C11 1.525(3)
C10 C12 1.526(3)
C11 H11A 0.9600
C11 H11B 0.9600
C11 H11C 0.9600
C12 C13 1.387(3)
C12 C17 1.389(3)
C13 C14 1.383(3)
C14 C15 1.363(4)
C14 H14 0.9300
C15 C16 1.369(4)
C15 H15 0.9300
C16 C17 1.378(4)
C16 H16 0.9300
C17 H17 0.9300
C18 C19 1.486(3)
C19 C24 1.389(3)
C19 C20 1.392(3)
C20 C21 1.382(3)
C20 H20 0.9300
C21 C22 1.372(4)
C21 H21 0.9300
C22 C23 1.369(4)
C22 H22 0.9300
C23 C24 1.369(3)
C23 H23 0.9300
C24 H24 0.9300

loop_
_geom_torsion_atom_site_label_1
_geom_torsion_atom_site_label_2
_geom_torsion_atom_site_label_3
_geom_torsion_atom_site_label_4
_geom_torsion
O1 C1 C2 C7 178.8(2)
C10 C1 C2 C7 -4.2(3)
O1 C1 C2 C3 -3.1(4)
C10 C1 C2 C3 173.9(2)
C7 C2 C3 C4 1.8(4)
C1 C2 C3 C4 -176.3(2)
C2 C3 C4 C5 -0.3(4)
C3 C4 C5 C6 -1.4(4)
C4 C5 C6 C7 1.5(4)
C5 C6 C7 C2 0.1(4)
C5 C6 C7 C8 -179.1(2)
C3 C2 C7 C6 -1.7(3)
C1 C2 C7 C6 176.4(2)
C3 C2 C7 C8 177.5(2)
C1 C2 C7 C8 -4.4(3)
C13 O2 C8 C7 -75.1(2)
C13 O2 C8 C9 48.7(2)
C6 C7 C8 O2 -80.7(3)
C2 C7 C8 O2 100.1(2)
C6 C7 C8 C9 155.8(2)
C2 C7 C8 C9 -23.4(3)
O2 C8 C9 C18 60.7(2)
C7 C8 C9 C18 -175.79(19)
O2 C8 C9 C10 -64.9(2)
C7 C8 C9 C10 58.5(2)
O1 C1 C10 C11 -23.0(3)
C2 C1 C10 C11 160.0(2)
O1 C1 C10 C12 99.2(3)
C2 C1 C10 C12 -77.8(2)
O1 C1 C10 C9 -144.3(2)
C2 C1 C10 C9 38.6(3)
C8 C9 C10 C11 174.1(2)
C18 C9 C10 C11 52.7(3)
C8 C9 C10 C12 47.9(2)
C18 C9 C10 C12 -73.5(2)
C8 C9 C10 C1 -65.4(2)
C18 C9 C10 C1 173.30(19)
C11 C10 C12 C13 -143.6(2)
C1 C10 C12 C13 96.4(2)
C9 C10 C12 C13 -18.4(3)
C11 C10 C12 C17 37.5(3)
C1 C10 C12 C17 -82.6(3)
C9 C10 C12 C17 162.7(2)
C8 O2 C13 C14 165.8(2)
C8 O2 C13 C12 -16.5(3)
C17 C12 C13 O2 -179.6(2)
C10 C12 C13 O2 1.4(3)
C17 C12 C13 C14 -2.1(3)
C10 C12 C13 C14 178.9(2)
O2 C13 C14 C15 179.3(2)
C12 C13 C14 C15 1.6(4)
C13 C14 C15 C16 0.1(4)
C14 C15 C16 C17 -1.1(5)
C15 C16 C17 C12 0.5(4)
C13 C12 C17 C16 1.1(4)
C10 C12 C17 C16 -179.9(2)
C8 C9 C18 O3 -94.9(3)
C10 C9 C18 O3 26.3(3)
C8 C9 C18 C19 82.0(3)
C10 C9 C18 C19 -156.8(2)
O3 C18 C19 C24 4.9(4)
C9 C18 C19 C24 -172.0(2)
O3 C18 C19 C20 -174.3(2)
C9 C18 C19 C20 8.8(3)
C24 C19 C20 C21 -0.4(3)
C18 C19 C20 C21 178.7(2)
C19 C20 C21 C22 -0.1(4)
C20 C21 C22 C23 0.3(4)
C21 C22 C23 C24 0.2(5)
C22 C23 C24 C19 -0.7(4)
C20 C19 C24 C23 0.9(4)
C18 C19 C24 C23 -178.3(2)
